data_4119236
loop_
_publ_author_name
'Kevin J. Gagnon'
'Christine M. Beavers'
'Abraham Clearfield'

_publ_contact_author_address
;Department of Chemistry
 Texas A&M University
 College Station, TX 77840
;
_publ_contact_author_email kgagnon@mail.chem.tamu.edu
_publ_contact_author_name 'Kevin Gagnon'
_publ_section_title
;
 MOFs Under Pressure: The Reversible Compression of a Single Crystal
;
_journal_name_full 'Journal of the American Chemical Society'
_journal_page_first 1252
_journal_page_last 1255
_journal_paper_doi 10.1021/ja311613p
_journal_volume 135
_journal_year 2013
_chemical_formula_sum 'C4 H14 O8 P2 Zn'
_chemical_formula_weight 317.46
_chemical_name_systematic
; 
 ? 
;
_space_group_IT_number 15
_symmetry_cell_setting monoclinic
_symmetry_space_group_name_Hall '-C 2yc'
_symmetry_space_group_name_H-M 'C 1 2/c 1'
_atom_sites_solution_hydrogens geom
_atom_sites_solution_primary direct
_atom_sites_solution_secondary difmap
_audit_creation_method SHELXL-97
_cell_angle_alpha 90.00
_cell_angle_beta 117.609(6)
_cell_angle_gamma 90.00
_cell_formula_units_Z 4
_cell_length_a 17.9912(19)
_cell_length_b 8.000(2)
_cell_length_c 8.0643(6)
_cell_measurement_reflns_used 2665
_cell_measurement_temperature 296(2)
_cell_measurement_theta_max 25.6415
_cell_measurement_theta_min 3.7235
_cell_volume 1028.5(3)
_computing_cell_refinement 'Bruker SAINT v7.60a'
_computing_data_collection 'Bruker APEX 2'
_computing_data_reduction 'Bruker SAINT v7.60a'
_computing_molecular_graphics 'Bruker SHELXTL'
_computing_publication_material 'Bruker SHELXTL & local programs'
_computing_structure_refinement 'Bruker SHELXTL'
_computing_structure_solution 'Bruker SHELXTL'
_diffrn_ambient_temperature 296(2)
_diffrn_detector_area_resol_mean 8.3
_diffrn_measured_fraction_theta_full 0.507
_diffrn_measured_fraction_theta_max 0.507
_diffrn_measurement_device_type 'Bruker APEX II CCD diffractometer'
_diffrn_measurement_method '\w and \f scans'
_diffrn_radiation_monochromator 'silicon 111'
_diffrn_radiation_source 'Advanced Light Source station 11.3.1'
_diffrn_radiation_type synchrotron
_diffrn_radiation_wavelength 0.60480
_diffrn_reflns_av_R_equivalents 0.0439
_diffrn_reflns_av_sigmaI/netI 0.0308
_diffrn_reflns_limit_h_max 25
_diffrn_reflns_limit_h_min -25
_diffrn_reflns_limit_k_max 5
_diffrn_reflns_limit_k_min -5
_diffrn_reflns_limit_l_max 11
_diffrn_reflns_limit_l_min -11
_diffrn_reflns_number 6682
_diffrn_reflns_theta_full 25.20
_diffrn_reflns_theta_max 25.20
_diffrn_reflns_theta_min 3.77
_exptl_absorpt_coefficient_mu 1.744
_exptl_absorpt_correction_T_max 0.9335
_exptl_absorpt_correction_T_min 0.7443
_exptl_absorpt_correction_type multi-scan
_exptl_absorpt_process_details 'SADABS 2008/1 Bruker AXS Madison WI USA'
_exptl_crystal_colour colorless
_exptl_crystal_density_diffrn 2.050
_exptl_crystal_description blade
_exptl_crystal_F_000 648
_exptl_crystal_size_max 0.18
_exptl_crystal_size_mid 0.06
_exptl_crystal_size_min 0.04
_refine_diff_density_max 0.415
_refine_diff_density_min -0.434
_refine_diff_density_rms 0.103
_refine_ls_extinction_method none
_refine_ls_goodness_of_fit_ref 1.198
_refine_ls_hydrogen_treatment constr
_refine_ls_matrix_type full
_refine_ls_number_parameters 64
_refine_ls_number_reflns 762
_refine_ls_number_restraints 0
_refine_ls_restrained_S_all 1.198
_refine_ls_R_factor_all 0.0450
_refine_ls_R_factor_gt 0.0344
_refine_ls_shift/su_max 0.000
_refine_ls_shift/su_mean 0.000
_refine_ls_structure_factor_coef Fsqd
_refine_ls_weighting_details 'calc w=1/[\s^2^(Fo^2^)+(0.0285P)^2^+6.0838P] where P=(Fo^2^+2Fc^2^)/3'
_refine_ls_weighting_scheme calc
_refine_ls_wR_factor_gt 0.0789
_refine_ls_wR_factor_ref 0.0964
_reflns_number_gt 661
_reflns_number_total 762
_reflns_threshold_expression I>2\s(I)
_cod_data_source_file ja311613p_si_002_3.cif
_cod_data_source_block 1_65GPa
_cod_original_sg_symbol_H-M 'C 2/c'
_cod_database_code 4119236

loop_
_symmetry_equiv_pos_as_xyz
'x, y, z'
'-x, y, -z+1/2'
'x+1/2, y+1/2, z'
'-x+1/2, y+1/2, -z+1/2'
'-x, -y, -z'
'x, -y, z-1/2'
'-x+1/2, -y+1/2, -z'
'x+1/2, -y+1/2, z-1/2'

loop_
_atom_site_label
_atom_site_type_symbol
_atom_site_fract_x
_atom_site_fract_y
_atom_site_fract_z
_atom_site_U_iso_or_equiv
_atom_site_adp_type
_atom_site_occupancy
_atom_site_symmetry_multiplicity
_atom_site_calc_flag
_atom_site_refinement_flags
Zn1 Zn 0.5000 0.55556(18) 0.7500 0.0276(5) Uani 1 2 d S
P1 P 0.39200(6) 0.3094(3) 0.83826(14) 0.0260(7) Uani 1 1 d .
O1 O 0.40194(17) 0.4333(8) 0.7100(4) 0.0296(7) Uiso 1 1 d .
O2 O 0.46560(17) 0.3052(8) 1.0327(4) 0.035(2) Uani 1 1 d .
O3 O 0.3835(2) 0.1334(9) 0.7489(5) 0.037(2) Uani 1 1 d .
H3 H 0.3927 0.0613 0.8284 0.056 Uiso 1 1 calc R
C2 C 0.2884(3) 0.2297(11) 0.9884(6) 0.029(3) Uani 1 1 d .
H2A H 0.2840 0.1161 0.9429 0.035 Uiso 1 1 calc R
H2B H 0.3379 0.2364 1.1093 0.035 Uiso 1 1 calc R
C1 C 0.2983(2) 0.3488(11) 0.8525(6) 0.025(3) Uani 1 1 d .
H1A H 0.2988 0.4630 0.8933 0.030 Uiso 1 1 calc R
H1B H 0.2508 0.3364 0.7294 0.030 Uiso 1 1 calc R
O1W O 0.4057(2) -0.1185(9) 0.9412(5) 0.049(3) Uani 1 1 d .
H1W H 0.4064 -0.1079 1.0467 0.073 Uiso 1 1 d R
H2W H 0.4541 -0.1602 0.9745 0.073 Uiso 1 1 d R

loop_
_atom_site_aniso_label
_atom_site_aniso_U_11
_atom_site_aniso_U_22
_atom_site_aniso_U_33
_atom_site_aniso_U_23
_atom_site_aniso_U_13
_atom_site_aniso_U_12
Zn1 0.0237(3) 0.0406(15) 0.0226(3) 0.000 0.0144(2) 0.000
P1 0.0254(5) 0.032(2) 0.0245(5) -0.0010(7) 0.0147(4) -0.0031(6)
O2 0.0244(13) 0.054(7) 0.0261(13) -0.003(2) 0.0108(11) 0.0034(17)
O3 0.054(2) 0.031(8) 0.0347(16) -0.007(2) 0.0274(15) -0.003(2)
C2 0.030(2) 0.023(9) 0.042(2) 0.007(3) 0.0234(17) 0.002(2)
C1 0.0289(19) 0.015(9) 0.0341(19) 0.007(3) 0.0182(16) 0.005(2)
O1W 0.046(2) 0.068(9) 0.0393(17) 0.008(3) 0.0264(15) 0.015(2)

loop_
_atom_type_symbol
_atom_type_description
_atom_type_scat_dispersion_real
_atom_type_scat_dispersion_imag
_atom_type_scat_source
C C -0.0020 0.0011 'WCROMER Program in WinGX L.Kissel & R.H.Pratt Acta Cryst A46 170 1990'
H H 0.0000 0.0000 'WCROMER Program in WinGX L.Kissel & R.H.Pratt Acta Cryst A46 170 1990'
O O -0.0041 0.0043 'WCROMER Program in WinGX L.Kissel & R.H.Pratt Acta Cryst A46 170 1990'
P P 0.0660 0.0684 'WCROMER Program in WinGX L.Kissel & R.H.Pratt Acta Cryst A46 170 1990'
Zn Zn 0.3061 1.0799 'WCROMER Program in WinGX L.Kissel & R.H.Pratt Acta Cryst A46 170 1990'

loop_
_geom_angle_atom_site_label_1
_geom_angle_atom_site_label_2
_geom_angle_atom_site_label_3
_geom_angle
_geom_angle_site_symmetry_1
_geom_angle_site_symmetry_3
O1 Zn1 O1 118.4(3) . 2_656
O1 Zn1 O2 109.47(15) . 5_667
O1 Zn1 O2 105.12(15) 2_656 5_667
O1 Zn1 O2 105.12(15) . 6_565
O1 Zn1 O2 109.47(15) 2_656 6_565
O2 Zn1 O2 109.1(3) 5_667 6_565
O1 P1 O2 113.7(2) . .
O1 P1 O3 107.2(3) . .
O2 P1 O3 108.1(3) . .
O1 P1 C1 110.4(3) . .
O2 P1 C1 109.81(19) . .
O3 P1 C1 107.4(3) . .
P1 O1 Zn1 128.10(19) . .
P1 O2 Zn1 133.6(3) . 5_667
P1 O3 H3 109.5 . .
C2 C2 C1 111.9(7) 7_557 .
C2 C2 H2A 109.2 7_557 .
C1 C2 H2A 109.2 . .
C2 C2 H2B 109.2 7_557 .
C1 C2 H2B 109.2 . .
H2A C2 H2B 107.9 . .
C2 C1 P1 111.6(4) . .
C2 C1 H1A 109.3 . .
P1 C1 H1A 109.3 . .
C2 C1 H1B 109.3 . .
P1 C1 H1B 109.3 . .
H1A C1 H1B 108.0 . .
H1W O1W H2W 100.7 . .

loop_
_geom_bond_atom_site_label_1
_geom_bond_atom_site_label_2
_geom_bond_distance
_geom_bond_site_symmetry_2
Zn1 O1 1.909(4) .
Zn1 O1 1.909(4) 2_656
Zn1 O2 1.921(5) 5_667
Zn1 O2 1.921(5) 6_565
P1 O1 1.502(5) .
P1 O2 1.513(3) .
P1 O3 1.557(7) .
P1 C1 1.770(4) .
O2 Zn1 1.921(5) 5_667
O3 H3 0.8200 .
C2 C2 1.512(8) 7_557
C2 C1 1.524(9) .
C2 H2A 0.9700 .
C2 H2B 0.9700 .
C1 H1A 0.9700 .
C1 H1B 0.9700 .
O1W H1W 0.8499 .
O1W H2W 0.8500 .

loop_
_geom_hbond_atom_site_label_D
_geom_hbond_atom_site_label_H
_geom_hbond_atom_site_label_A
_geom_hbond_distance_DH
_geom_hbond_distance_HA
_geom_hbond_distance_DA
_geom_hbond_angle_DHA
_geom_hbond_site_symmetry_A
O3 H3 O1W 0.82 1.66 2.460(9) 164.6 .
O1W H1W O3 0.85 1.87 2.693(4) 163.0 6_556
O1W H2W O2 0.85 1.88 2.680(6) 157.4 5_657
